data_2224603
loop_
_publ_author_name
'Zeng, Ling'

_publ_section_title
;(<i>E</i>)-<i>N</i>'-(3,4,5-Trimethoxybenzylidene)-2-(8-quinolyloxy)acetohydrazide
 methanol solvate
;
_journal_coeditor_code CV2668
_journal_issue 1
_journal_name_full 'Acta Crystallographica Section E'
_journal_page_first o23
_journal_paper_doi 10.1107/S1600536809051113
_journal_volume 66
_journal_year 2010
_chemical_formula_iupac 'C21 H21 N3 O5, C H4 O'
_chemical_formula_moiety 'C21 H21 N3 O5, C H4 O'
_chemical_formula_sum 'C22 H25 N3 O6'
_chemical_formula_weight 427.45
_chemical_name_systematic
;
(<i>E</i>)-<i>N</i>'-(3,4,5-Trimethoxybenzylidene)-2-(8-
quinolyloxy)acetohydrazide methanol solvate
;
_space_group_IT_number 33
_symmetry_cell_setting orthorhombic
_symmetry_space_group_name_Hall 'P 2c -2n'
_symmetry_space_group_name_H-M 'P n a 21'
_atom_sites_solution_hydrogens geom
_atom_sites_solution_primary direct
_atom_sites_solution_secondary difmap
_cell_angle_alpha 90.00
_cell_angle_beta 90.00
_cell_angle_gamma 90.00
_cell_formula_units_Z 4
_cell_length_a 13.385(4)
_cell_length_b 4.9005(15)
_cell_length_c 31.890(10)
_cell_measurement_reflns_used 786
_cell_measurement_temperature 295
_cell_measurement_theta_max 17.79
_cell_measurement_theta_min 2.55
_cell_volume 2091.8(11)
_computing_cell_refinement 'SAINT (Siemens, 1996)'
_computing_data_collection 'SMART (Siemens, 1996)'
_computing_data_reduction 'SAINT (Siemens, 1996)'
_computing_molecular_graphics 'SHELXTL (Sheldrick, 2008)'
_computing_publication_material 'SHELXTL (Sheldrick, 2008)'
_computing_structure_refinement 'SHELXL97 (Sheldrick, 2008)'
_computing_structure_solution 'SHELXS97 (Sheldrick, 2008)'
_diffrn_ambient_temperature 295
_diffrn_measured_fraction_theta_full 0.999
_diffrn_measured_fraction_theta_max 0.999
_diffrn_measurement_device_type 'Bruker SMART CCD area-detector'
_diffrn_measurement_method '\f and \w scans'
_diffrn_radiation_monochromator graphite
_diffrn_radiation_source 'fine-focus sealed tube'
_diffrn_radiation_type MoK\a
_diffrn_radiation_wavelength 0.71073
_diffrn_reflns_av_R_equivalents 0.0773
_diffrn_reflns_av_sigmaI/netI 0.0648
_diffrn_reflns_limit_h_max 13
_diffrn_reflns_limit_h_min -15
_diffrn_reflns_limit_k_max 5
_diffrn_reflns_limit_k_min -5
_diffrn_reflns_limit_l_max 37
_diffrn_reflns_limit_l_min -37
_diffrn_reflns_number 10056
_diffrn_reflns_theta_full 25.05
_diffrn_reflns_theta_max 25.05
_diffrn_reflns_theta_min 2.55
_diffrn_standards_decay_% 0
_diffrn_standards_number 0
_exptl_absorpt_coefficient_mu 0.100
_exptl_absorpt_correction_T_max 0.9881
_exptl_absorpt_correction_T_min 0.9822
_exptl_absorpt_correction_type multi-scan
_exptl_absorpt_process_details '(SADABS; Sheldrick, 1996)'
_exptl_crystal_colour colourless
_exptl_crystal_density_diffrn 1.357
_exptl_crystal_density_method 'not measured'
_exptl_crystal_description block
_exptl_crystal_F_000 904
_exptl_crystal_size_max 0.18
_exptl_crystal_size_mid 0.15
_exptl_crystal_size_min 0.12
_refine_diff_density_max 0.147
_refine_diff_density_min -0.158
_refine_ls_extinction_coef 0.0111(15)
_refine_ls_extinction_expression Fc^*^=kFc[1+0.001xFc^2^\l^3^/sin(2\q)]^-1/4^
_refine_ls_extinction_method 'SHELXL97 (Sheldrick, 2008)'
_refine_ls_goodness_of_fit_ref 1.083
_refine_ls_hydrogen_treatment constr
_refine_ls_matrix_type full
_refine_ls_number_parameters 283
_refine_ls_number_reflns 1879
_refine_ls_number_restraints 0
_refine_ls_restrained_S_all 1.083
_refine_ls_R_factor_all 0.0770
_refine_ls_R_factor_gt 0.0427
_refine_ls_shift/su_max 0.000
_refine_ls_shift/su_mean 0.000
_refine_ls_structure_factor_coef Fsqd
_refine_ls_weighting_details 'calc w=1/[\s^2^(Fo^2^)+(0.0351P)^2^+0.0119P] where P=(Fo^2^+2Fc^2^)/3'
_refine_ls_weighting_scheme calc
_refine_ls_wR_factor_gt 0.0860
_refine_ls_wR_factor_ref 0.0992
_reflns_number_gt 1263
_reflns_number_total 1879
_reflns_threshold_expression I>2\s(I)
_cod_data_source_file cv2668.cif
_cod_data_source_block I
_cod_depositor_comments
;
The following automatic conversions were performed:
'_symmetry_cell_setting' value 'Orthorhombic' changed to 'orthorhombic'
according to '/home/saulius/struct/CIF-dictionaries/cif_core.dic'
dictionary named 'cif_core.dic' version 2.4.1 from 2010-06-29.

Automatic conversion script
Id: cif_fix_enum 1527 2010-12-29 10:47:43Z saulius 

The following automatic conversions were performed:

'_symmetry_cell_setting' value 'Orthorhombic' changed to
'orthorhombic' according to
/home/saulius/struct/CIF-dictionaries/cif_core.dic dictionary named
'cif_core.dic' version 2.4.1 from 2010-06-29.

Automatic conversion script
Id: cif_fix_values 1715 2011-07-08 13:25:40Z adriana 
;
_cod_database_code 2224603
_cod_database_fobs_code 2224603

loop_
_symmetry_equiv_pos_as_xyz
'x, y, z'
'-x, -y, z+1/2'
'x+1/2, -y+1/2, z'
'-x+1/2, y+1/2, z+1/2'

loop_
_atom_site_type_symbol
_atom_site_label
_atom_site_fract_x
_atom_site_fract_y
_atom_site_fract_z
_atom_site_U_iso_or_equiv
_atom_site_adp_type
_atom_site_calc_flag
_atom_site_refinement_flags
_atom_site_occupancy
_atom_site_disorder_assembly
_atom_site_disorder_group
O O1 0.6229(2) 0.7115(6) 0.13448(8) 0.0497(8) Uani d . 1 . .
O O2 0.6522(3) 1.1590(8) 0.22093(11) 0.0819(12) Uani d . 1 . .
O O3 0.1718(2) 0.3242(6) 0.34960(8) 0.0495(8) Uani d . 1 . .
O O4 0.2323(2) 0.6336(6) 0.41318(8) 0.0448(8) Uani d . 1 . .
O O5 0.3852(2) 0.9783(6) 0.40569(9) 0.0515(9) Uani d . 1 . .
O O6 0.4246(3) 0.4033(8) 0.16176(12) 0.0776(12) Uani d . 1 . .
H H6 0.4642 0.3998 0.1421 0.116 Uiso calc R 1 . .
N N1 0.5266(3) 0.3563(9) 0.08495(12) 0.0543(11) Uani d . 1 . .
N N2 0.5580(3) 0.7798(8) 0.21461(10) 0.0475(10) Uani d . 1 . .
H H4 0.5427 0.6407 0.1995 0.057 Uiso calc R 1 . .
N N3 0.5127(3) 0.8173(8) 0.25337(10) 0.0449(10) Uani d . 1 . .
C C1 0.4809(4) 0.1830(12) 0.06048(17) 0.0679(16) Uani d . 1 . .
H H1 0.4270 0.0872 0.0716 0.081 Uiso calc R 1 . .
C C2 0.5070(5) 0.1317(12) 0.01916(17) 0.0679(16) Uani d . 1 . .
H H2 0.4720 0.0042 0.0033 0.082 Uiso calc R 1 . .
C C3 0.5852(4) 0.2727(12) 0.00229(15) 0.0635(15) Uani d . 1 . .
H H3 0.6037 0.2437 -0.0255 0.076 Uiso calc R 1 . .
C C4 0.6372(4) 0.4592(10) 0.02669(14) 0.0481(12) Uani d . 1 . .
C C5 0.7184(4) 0.6099(12) 0.01122(15) 0.0610(15) Uani d . 1 . .
H H5 0.7386 0.5885 -0.0165 0.073 Uiso calc R 1 . .
C C6 0.7676(4) 0.7867(11) 0.03669(15) 0.0597(14) Uani d . 1 . .
H H6A 0.8220 0.8836 0.0263 0.072 Uiso calc R 1 . .
C C7 0.7376(4) 0.8255(11) 0.07854(14) 0.0530(13) Uani d . 1 . .
H H7 0.7724 0.9470 0.0955 0.064 Uiso calc R 1 . .
C C8 0.6581(3) 0.6872(10) 0.09433(12) 0.0436(12) Uani d . 1 . .
C C9 0.6056(3) 0.4985(10) 0.06885(13) 0.0439(12) Uani d . 1 . .
C C10 0.6703(3) 0.9191(9) 0.15890(14) 0.0486(12) Uani d . 1 . .
H H10A 0.6671 1.0901 0.1436 0.058 Uiso calc R 1 . .
H H10B 0.7402 0.8724 0.1624 0.058 Uiso calc R 1 . .
C C11 0.6250(3) 0.9590(11) 0.20091(14) 0.0479(12) Uani d . 1 . .
C C12 0.4417(3) 0.6516(10) 0.26137(14) 0.0463(12) Uani d . 1 . .
H H12 0.4241 0.5212 0.2415 0.056 Uiso calc R 1 . .
C C13 0.3880(3) 0.6625(10) 0.30083(12) 0.0417(12) Uani d . 1 . .
C C14 0.3068(3) 0.4905(9) 0.30537(12) 0.0421(11) Uani d . 1 . .
H H14 0.2883 0.3768 0.2833 0.050 Uiso calc R 1 . .
C C15 0.2527(3) 0.4860(9) 0.34250(12) 0.0389(11) Uani d . 1 . .
C C16 0.2808(3) 0.6550(10) 0.37560(12) 0.0374(11) Uani d . 1 . .
C C17 0.3629(3) 0.8264(9) 0.37111(12) 0.0405(11) Uani d . 1 . .
C C18 0.4170(3) 0.8321(9) 0.33362(12) 0.0409(12) Uani d . 1 . .
H H18 0.4717 0.9477 0.3306 0.049 Uiso calc R 1 . .
C C19 0.1410(4) 0.1460(10) 0.31644(14) 0.0520(12) Uani d . 1 . .
H H19A 0.1206 0.2525 0.2927 0.078 Uiso calc R 1 . .
H H19B 0.0861 0.0359 0.3258 0.078 Uiso calc R 1 . .
H H19C 0.1957 0.0301 0.3086 0.078 Uiso calc R 1 . .
C C20 0.1689(4) 0.8559(10) 0.42331(16) 0.0624(15) Uani d . 1 . .
H H20A 0.2052 1.0238 0.4203 0.094 Uiso calc R 1 . .
H H20B 0.1462 0.8378 0.4517 0.094 Uiso calc R 1 . .
H H20C 0.1125 0.8567 0.4047 0.094 Uiso calc R 1 . .
C C21 0.4632(3) 1.1764(10) 0.40269(14) 0.0513(13) Uani d . 1 . .
H H21A 0.5264 1.0852 0.4002 0.077 Uiso calc R 1 . .
H H21B 0.4633 1.2881 0.4274 0.077 Uiso calc R 1 . .
H H21C 0.4524 1.2889 0.3785 0.077 Uiso calc R 1 . .
C C22 0.3780(4) 0.1473(12) 0.1656(2) 0.0755(16) Uani d . 1 . .
H H22A 0.4269 0.0056 0.1624 0.113 Uiso calc R 1 . .
H H22B 0.3280 0.1286 0.1442 0.113 Uiso calc R 1 . .
H H22C 0.3472 0.1329 0.1927 0.113 Uiso calc R 1 . .

loop_
_atom_site_aniso_label
_atom_site_aniso_U_11
_atom_site_aniso_U_22
_atom_site_aniso_U_33
_atom_site_aniso_U_12
_atom_site_aniso_U_13
_atom_site_aniso_U_23
O1 0.0574(19) 0.061(2) 0.0310(16) -0.0138(17) 0.0085(14) -0.0099(15)
O2 0.104(3) 0.092(3) 0.050(2) -0.048(2) 0.0258(19) -0.030(2)
O3 0.052(2) 0.058(2) 0.0388(17) -0.0123(18) 0.0051(14) -0.0016(16)
O4 0.0519(19) 0.052(2) 0.0299(16) 0.0046(16) 0.0083(14) 0.0080(15)
O5 0.0585(19) 0.061(2) 0.0350(17) -0.0140(19) 0.0038(15) -0.0064(16)
O6 0.088(3) 0.080(3) 0.064(3) -0.023(2) 0.018(2) -0.018(2)
N1 0.056(2) 0.059(3) 0.048(2) -0.009(2) 0.000(2) -0.008(2)
N2 0.058(2) 0.054(3) 0.031(2) -0.001(2) 0.0097(17) -0.0052(18)
N3 0.051(2) 0.057(3) 0.0264(19) 0.003(2) 0.0121(18) -0.0002(18)
C1 0.063(3) 0.080(4) 0.060(3) -0.016(3) 0.000(3) -0.019(3)
C2 0.080(4) 0.073(4) 0.052(3) -0.001(4) -0.011(3) -0.022(3)
C3 0.077(4) 0.076(4) 0.037(3) 0.017(3) -0.007(3) -0.010(3)
C4 0.064(3) 0.048(3) 0.033(3) 0.014(3) -0.001(2) -0.005(2)
C5 0.077(4) 0.070(4) 0.036(3) 0.013(3) 0.010(3) -0.007(3)
C6 0.067(3) 0.069(4) 0.043(3) 0.004(3) 0.017(3) 0.002(3)
C7 0.058(3) 0.065(4) 0.036(3) -0.004(3) 0.012(2) -0.008(2)
C8 0.052(3) 0.052(3) 0.027(2) -0.001(3) 0.005(2) -0.003(2)
C9 0.051(3) 0.043(3) 0.038(3) 0.007(3) 0.002(2) 0.000(2)
C10 0.052(3) 0.060(3) 0.034(2) -0.013(3) 0.005(2) -0.010(2)
C11 0.046(3) 0.062(4) 0.035(3) -0.010(3) 0.006(2) -0.009(3)
C12 0.051(3) 0.055(3) 0.033(2) -0.005(3) 0.008(2) -0.003(2)
C13 0.041(3) 0.052(3) 0.032(2) 0.002(2) 0.005(2) 0.001(2)
C14 0.047(3) 0.047(3) 0.033(2) -0.001(2) 0.0023(19) -0.003(2)
C15 0.037(3) 0.043(3) 0.037(3) 0.001(2) 0.0049(19) 0.010(2)
C16 0.041(3) 0.042(3) 0.028(2) 0.003(2) 0.0052(19) 0.002(2)
C17 0.046(3) 0.047(3) 0.029(2) 0.007(2) -0.0021(19) 0.001(2)
C18 0.043(3) 0.047(3) 0.032(2) 0.001(2) 0.004(2) 0.004(2)
C19 0.057(3) 0.058(3) 0.041(3) -0.015(3) -0.005(2) -0.001(3)
C20 0.070(3) 0.058(4) 0.059(3) 0.002(3) 0.025(3) 0.002(3)
C21 0.050(3) 0.050(3) 0.053(3) -0.007(3) -0.003(2) -0.010(2)
C22 0.069(4) 0.069(4) 0.088(4) -0.001(3) -0.003(3) 0.008(3)

loop_
_atom_type_symbol
_atom_type_description
_atom_type_scat_dispersion_real
_atom_type_scat_dispersion_imag
_atom_type_scat_source
C C 0.0033 0.0016 'International Tables Vol C Tables 4.2.6.8 and 6.1.1.4'
H H 0.0000 0.0000 'International Tables Vol C Tables 4.2.6.8 and 6.1.1.4'
N N 0.0061 0.0033 'International Tables Vol C Tables 4.2.6.8 and 6.1.1.4'
O O 0.0106 0.0060 'International Tables Vol C Tables 4.2.6.8 and 6.1.1.4'

loop_
_geom_angle_atom_site_label_1
_geom_angle_atom_site_label_2
_geom_angle_atom_site_label_3
_geom_angle_site_symmetry_1
_geom_angle_site_symmetry_3
_geom_angle
_geom_angle_publ_flag
C8 O1 C10 . . 114.8(3) ?
C15 O3 C19 . . 117.5(3) ?
C16 O4 C20 . . 115.1(3) ?
C17 O5 C21 . . 118.5(3) ?
C22 O6 H6 . . 109.5 ?
C1 N1 C9 . . 118.0(4) ?
C11 N2 N3 . . 120.0(4) ?
C11 N2 H4 . . 120.0 ?
N3 N2 H4 . . 120.0 ?
C12 N3 N2 . . 114.8(4) ?
N1 C1 C2 . . 124.6(5) ?
N1 C1 H1 . . 117.7 ?
C2 C1 H1 . . 117.7 ?
C3 C2 C1 . . 118.4(5) ?
C3 C2 H2 . . 120.8 ?
C1 C2 H2 . . 120.8 ?
C2 C3 C4 . . 119.8(5) ?
C2 C3 H3 . . 120.1 ?
C4 C3 H3 . . 120.1 ?
C3 C4 C5 . . 122.5(5) ?
C3 C4 C9 . . 118.1(5) ?
C5 C4 C9 . . 119.4(5) ?
C6 C5 C4 . . 120.1(5) ?
C6 C5 H5 . . 120.0 ?
C4 C5 H5 . . 120.0 ?
C5 C6 C7 . . 121.0(5) ?
C5 C6 H6A . . 119.5 ?
C7 C6 H6A . . 119.5 ?
C8 C7 C6 . . 120.6(5) ?
C8 C7 H7 . . 119.7 ?
C6 C7 H7 . . 119.7 ?
C7 C8 O1 . . 124.9(4) ?
C7 C8 C9 . . 120.1(4) ?
O1 C8 C9 . . 115.0(4) ?
N1 C9 C8 . . 120.1(4) ?
N1 C9 C4 . . 121.1(4) ?
C8 C9 C4 . . 118.9(4) ?
O1 C10 C11 . . 113.9(4) ?
O1 C10 H10A . . 108.8 ?
C11 C10 H10A . . 108.8 ?
O1 C10 H10B . . 108.8 ?
C11 C10 H10B . . 108.8 ?
H10A C10 H10B . . 107.7 ?
O2 C11 N2 . . 123.9(4) ?
O2 C11 C10 . . 117.0(4) ?
N2 C11 C10 . . 119.1(4) ?
N3 C12 C13 . . 121.3(4) ?
N3 C12 H12 . . 119.4 ?
C13 C12 H12 . . 119.4 ?
C14 C13 C18 . . 120.3(4) ?
C14 C13 C12 . . 117.3(4) ?
C18 C13 C12 . . 122.4(4) ?
C13 C14 C15 . . 120.6(4) ?
C13 C14 H14 . . 119.7 ?
C15 C14 H14 . . 119.7 ?
O3 C15 C14 . . 124.5(4) ?
O3 C15 C16 . . 115.8(4) ?
C14 C15 C16 . . 119.7(4) ?
O4 C16 C17 . . 120.8(4) ?
O4 C16 C15 . . 119.3(4) ?
C17 C16 C15 . . 119.6(3) ?
O5 C17 C16 . . 114.8(3) ?
O5 C17 C18 . . 124.5(4) ?
C16 C17 C18 . . 120.6(4) ?
C13 C18 C17 . . 119.1(4) ?
C13 C18 H18 . . 120.5 ?
C17 C18 H18 . . 120.5 ?
O3 C19 H19A . . 109.5 ?
O3 C19 H19B . . 109.5 ?
H19A C19 H19B . . 109.5 ?
O3 C19 H19C . . 109.5 ?
H19A C19 H19C . . 109.5 ?
H19B C19 H19C . . 109.5 ?
O4 C20 H20A . . 109.5 ?
O4 C20 H20B . . 109.5 ?
H20A C20 H20B . . 109.5 ?
O4 C20 H20C . . 109.5 ?
H20A C20 H20C . . 109.5 ?
H20B C20 H20C . . 109.5 ?
O5 C21 H21A . . 109.5 ?
O5 C21 H21B . . 109.5 ?
H21A C21 H21B . . 109.5 ?
O5 C21 H21C . . 109.5 ?
H21A C21 H21C . . 109.5 ?
H21B C21 H21C . . 109.5 ?
O6 C22 H22A . . 109.5 ?
O6 C22 H22B . . 109.5 ?
H22A C22 H22B . . 109.5 ?
O6 C22 H22C . . 109.5 ?
H22A C22 H22C . . 109.5 ?
H22B C22 H22C . . 109.5 ?

loop_
_geom_bond_atom_site_label_1
_geom_bond_atom_site_label_2
_geom_bond_site_symmetry_2
_geom_bond_distance
_geom_bond_publ_flag
O1 C8 . 1.369(5) ?
O1 C10 . 1.429(5) ?
O2 C11 . 1.225(5) ?
O3 C15 . 1.360(5) ?
O3 C19 . 1.432(5) ?
O4 C16 . 1.367(5) ?
O4 C20 . 1.418(5) ?
O5 C17 . 1.364(5) ?
O5 C21 . 1.429(5) ?
O6 C22 . 1.407(6) ?
O6 H6 . 0.8200 ?
N1 C1 . 1.306(6) ?
N1 C9 . 1.366(6) ?
N2 C11 . 1.329(5) ?
N2 N3 . 1.389(5) ?
N2 H4 . 0.8600 ?
N3 C12 . 1.275(5) ?
C1 C2 . 1.386(7) ?
C1 H1 . 0.9300 ?
C2 C3 . 1.365(8) ?
C2 H2 . 0.9300 ?
C3 C4 . 1.387(7) ?
C3 H3 . 0.9300 ?
C4 C5 . 1.404(7) ?
C4 C9 . 1.422(6) ?
C5 C6 . 1.358(7) ?
C5 H5 . 0.9300 ?
C6 C7 . 1.407(6) ?
C6 H6A . 0.9300 ?
C7 C8 . 1.358(6) ?
C7 H7 . 0.9300 ?
C8 C9 . 1.418(6) ?
C10 C11 . 1.483(6) ?
C10 H10A . 0.9700 ?
C10 H10B . 0.9700 ?
C12 C13 . 1.450(6) ?
C12 H12 . 0.9300 ?
C13 C14 . 1.382(6) ?
C13 C18 . 1.391(6) ?
C14 C15 . 1.389(5) ?
C14 H14 . 0.9300 ?
C15 C16 . 1.394(6) ?
C16 C17 . 1.390(6) ?
C17 C18 . 1.398(6) ?
C18 H18 . 0.9300 ?
C19 H19A . 0.9600 ?
C19 H19B . 0.9600 ?
C19 H19C . 0.9600 ?
C20 H20A . 0.9600 ?
C20 H20B . 0.9600 ?
C20 H20C . 0.9600 ?
C21 H21A . 0.9600 ?
C21 H21B . 0.9600 ?
C21 H21C . 0.9600 ?
C22 H22A . 0.9600 ?
C22 H22B . 0.9600 ?
C22 H22C . 0.9600 ?

loop_
_geom_hbond_atom_site_label_D
_geom_hbond_atom_site_label_H
_geom_hbond_atom_site_label_A
_geom_hbond_site_symmetry_A
_geom_hbond_distance_DH
_geom_hbond_distance_HA
_geom_hbond_distance_DA
_geom_hbond_angle_DHA
O6 H6 N1 . 0.82 2.02 2.814(5) 163.7
N2 H4 O6 . 0.86 2.30 3.070(4) 148.8
C3 H3 O5 2_664 0.93 2.45 3.340(6) 159.2
C5 H5 O4 2_664 0.93 2.52 3.411(6) 159.7
C19 H19A O2 3_465 0.96 2.37 3.196(6) 144.3
C21 H21A O3 3_565 0.96 2.57 3.265(5) 129.8

loop_
_geom_torsion_atom_site_label_1
_geom_torsion_atom_site_label_2
_geom_torsion_atom_site_label_3
_geom_torsion_atom_site_label_4
_geom_torsion_site_symmetry_1
_geom_torsion_site_symmetry_2
_geom_torsion_site_symmetry_3
_geom_torsion_site_symmetry_4
_geom_torsion
_geom_torsion_publ_flag
C11 N2 N3 C12 . . . . 172.4(4) ?
C9 N1 C1 C2 . . . . 0.2(8) ?
N1 C1 C2 C3 . . . . -0.7(9) ?
C1 C2 C3 C4 . . . . 0.8(8) ?
C2 C3 C4 C5 . . . . 179.8(5) ?
C2 C3 C4 C9 . . . . -0.6(7) ?
C3 C4 C5 C6 . . . . -179.0(5) ?
C9 C4 C5 C6 . . . . 1.5(7) ?
C4 C5 C6 C7 . . . . -1.0(8) ?
C5 C6 C7 C8 . . . . -0.3(8) ?
C6 C7 C8 O1 . . . . -179.7(4) ?
C6 C7 C8 C9 . . . . 1.0(7) ?
C10 O1 C8 C7 . . . . 6.0(6) ?
C10 O1 C8 C9 . . . . -174.7(4) ?
C1 N1 C9 C8 . . . . -179.4(5) ?
C1 N1 C9 C4 . . . . 0.0(7) ?
C7 C8 C9 N1 . . . . 179.0(4) ?
O1 C8 C9 N1 . . . . -0.3(6) ?
C7 C8 C9 C4 . . . . -0.5(6) ?
O1 C8 C9 C4 . . . . -179.8(4) ?
C3 C4 C9 N1 . . . . 0.2(6) ?
C5 C4 C9 N1 . . . . 179.7(5) ?
C3 C4 C9 C8 . . . . 179.7(4) ?
C5 C4 C9 C8 . . . . -0.8(6) ?
C8 O1 C10 C11 . . . . 174.8(4) ?
N3 N2 C11 O2 . . . . 1.5(7) ?
N3 N2 C11 C10 . . . . -178.3(4) ?
O1 C10 C11 O2 . . . . -169.6(4) ?
O1 C10 C11 N2 . . . . 10.2(7) ?
N2 N3 C12 C13 . . . . 179.2(4) ?
N3 C12 C13 C14 . . . . 174.7(4) ?
N3 C12 C13 C18 . . . . -7.0(7) ?
C18 C13 C14 C15 . . . . 0.5(7) ?
C12 C13 C14 C15 . . . . 178.9(4) ?
C19 O3 C15 C14 . . . . 0.2(6) ?
C19 O3 C15 C16 . . . . -179.5(4) ?
C13 C14 C15 O3 . . . . 179.8(4) ?
C13 C14 C15 C16 . . . . -0.4(6) ?
C20 O4 C16 C17 . . . . 76.2(5) ?
C20 O4 C16 C15 . . . . -109.2(5) ?
O3 C15 C16 O4 . . . . 5.0(6) ?
C14 C15 C16 O4 . . . . -174.7(4) ?
O3 C15 C16 C17 . . . . 179.7(4) ?
C14 C15 C16 C17 . . . . 0.0(6) ?
C21 O5 C17 C16 . . . . -174.9(4) ?
C21 O5 C17 C18 . . . . 6.1(6) ?
O4 C16 C17 O5 . . . . -4.0(6) ?
C15 C16 C17 O5 . . . . -178.6(4) ?
O4 C16 C17 C18 . . . . 175.1(4) ?
C15 C16 C17 C18 . . . . 0.5(6) ?
C14 C13 C18 C17 . . . . -0.1(7) ?
C12 C13 C18 C17 . . . . -178.4(4) ?
O5 C17 C18 C13 . . . . 178.6(4) ?
C16 C17 C18 C13 . . . . -0.4(6) ?

loop_
_cod_related_entry_id
_cod_related_entry_database
_cod_related_entry_code
1 ChemSpider 30655969
